data_4302672
loop_
_publ_author_name
'Luciana Hannibal'
'Clyde A. Smith'
'Jessica A. Smith'
'Armend Axhemi'
'Abby Miller'
'Sihe Wang'
'Nicola E. Brasch'
'Donald W. Jacobsen'

_publ_section_title
;
High Resolution Crystal Structure of the Methylcobalamin Analogues
Ethylcobalamin and Butylcobalamin by X-ray Synchrotron Diffraction
;
_journal_name_full 'Inorganic Chemistry'
_journal_page_first 6615
_journal_page_last 6622
_journal_paper_doi 10.1021/ic900590p
_journal_volume 48
_journal_year 2009
_chemical_formula_sum 'C64 H95 Co N14 O14 P'
_chemical_formula_weight 1374.44
_chemical_name_systematic
; 
 ? 
;
_space_group_IT_number 19
_symmetry_cell_setting orthorhombic
_symmetry_space_group_name_Hall 'P 2ac 2ab'
_symmetry_space_group_name_H-M 'P 21 21 21'
_atom_sites_solution_hydrogens geom
_atom_sites_solution_primary direct
_atom_sites_solution_secondary difmap
_audit_creation_method SHELXL-97
_cell_angle_alpha 90.00
_cell_angle_beta 90.00
_cell_angle_gamma 90.00
_cell_formula_units_Z 4
_cell_length_a 16.0000(10)
_cell_length_b 21.0200(10)
_cell_length_c 24.5400(10)
_cell_measurement_temperature 293(2)
_cell_volume 8253.3(7)
_computing_structure_refinement 'SHELXL-97 (Sheldrick, 1997)'
_computing_structure_solution 'SHELXS-97 (Sheldrick, 1990)'
_diffrn_ambient_temperature 293(2)
_diffrn_measured_fraction_theta_full 0.763
_diffrn_measured_fraction_theta_max 0.763
_diffrn_radiation_monochromator graphite
_diffrn_radiation_source 'fine-focus sealed tube'
_diffrn_radiation_wavelength 0.78468
_diffrn_reflns_av_R_equivalents 0.0281
_diffrn_reflns_av_sigmaI/netI 0.0170
_diffrn_reflns_limit_h_max 17
_diffrn_reflns_limit_h_min -18
_diffrn_reflns_limit_k_max 26
_diffrn_reflns_limit_k_min -26
_diffrn_reflns_limit_l_max 31
_diffrn_reflns_limit_l_min -30
_diffrn_reflns_number 131855
_diffrn_reflns_theta_full 33.54
_diffrn_reflns_theta_max 33.54
_diffrn_reflns_theta_min 1.68
_exptl_absorpt_coefficient_mu 0.288
_exptl_crystal_density_diffrn 1.106
_exptl_crystal_density_method 'not measured'
_exptl_crystal_F_000 2924
_refine_diff_density_max 0.917
_refine_diff_density_min -0.744
_refine_diff_density_rms 0.082
_refine_ls_abs_structure_details 'Flack H D (1983), Acta Cryst. A39, 876-881'
_refine_ls_abs_structure_Flack 0.070(7)
_refine_ls_extinction_method none
_refine_ls_goodness_of_fit_ref 0.865
_refine_ls_hydrogen_treatment mixed
_refine_ls_matrix_type full
_refine_ls_number_parameters 1037
_refine_ls_number_reflns 18317
_refine_ls_number_restraints 0
_refine_ls_restrained_S_all 0.865
_refine_ls_R_factor_all 0.0462
_refine_ls_R_factor_gt 0.0462
_refine_ls_shift/su_max 6.860
_refine_ls_shift/su_mean 0.031
_refine_ls_structure_factor_coef Fsqd
_refine_ls_weighting_details 'calc w=1/[\s^2^(Fo^2^)+(0.1126P)^2^+10.4173P] where P=(Fo^2^+2Fc^2^)/3'
_refine_ls_weighting_scheme calc
_refine_ls_wR_factor_gt 0.1323
_refine_ls_wR_factor_ref 0.1324
_reflns_number_gt 18291
_reflns_number_total 18317
_reflns_threshold_expression >2sigma(I)
_cod_data_source_file ic900590p_si_001.cif
_cod_data_source_block ethc_mk
_cod_database_code 4302672

loop_
_symmetry_equiv_pos_as_xyz
'x, y, z'
'-x+1/2, -y, z+1/2'
'x+1/2, -y+1/2, -z'
'-x, y+1/2, -z+1/2'

loop_
_atom_site_label
_atom_site_type_symbol
_atom_site_fract_x
_atom_site_fract_y
_atom_site_fract_z
_atom_site_U_iso_or_equiv
_atom_site_adp_type
_atom_site_occupancy
_atom_site_symmetry_multiplicity
_atom_site_calc_flag
_atom_site_refinement_flags
_atom_site_disorder_assembly
_atom_site_disorder_group
Co1_1 Co 0.767027(17) 0.874086(12) 0.784034(10) 0.00483(7) Uani 1 1 d . . .
N21_1 N 0.65696(12) 0.85614(8) 0.76522(7) 0.0058(3) Uani 1 1 d . . .
N22_1 N 0.73580(13) 0.95911(8) 0.80310(7) 0.0077(3) Uani 1 1 d . . .
N23_1 N 0.88381(12) 0.88489(8) 0.79633(7) 0.0075(3) Uani 1 1 d . . .
N24_1 N 0.78389(11) 0.78762(8) 0.76757(7) 0.0060(3) Uani 1 1 d . . .
C1_1 C 0.64098(13) 0.79453(9) 0.73576(8) 0.0055(3) Uani 1 1 d . . .
C2_1 C 0.54518(13) 0.78310(10) 0.74731(8) 0.0073(4) Uani 1 1 d . . .
C3_1 C 0.51213(13) 0.85260(9) 0.75292(8) 0.0072(4) Uani 1 1 d . . .
H3_1 H 0.4682(14) 0.85337(10) 0.7801(9) 0.009 Uiso 1 1 calc R . .
C4_1 C 0.58857(13) 0.88656(9) 0.77568(8) 0.0061(4) Uani 1 1 d . . .
C5_1 C 0.58487(14) 0.94732(10) 0.80325(8) 0.0083(4) Uani 1 1 d . . .
C6_1 C 0.65572(14) 0.98211(10) 0.81357(8) 0.0082(4) Uani 1 1 d . . .
C7_1 C 0.66383(15) 1.04958(10) 0.83816(9) 0.0108(4) Uani 1 1 d . . .
C8_1 C 0.75009(14) 1.06972(10) 0.81465(10) 0.0126(4) Uani 1 1 d . . .
H8_1 H 0.7800(10) 1.0975(9) 0.8408(9) 0.015 Uiso 1 1 calc R . .
C9_1 C 0.79265(15) 1.00569(10) 0.81072(9) 0.0103(4) Uani 1 1 d . . .
C10_1 C 0.87791(15) 0.99772(10) 0.81478(10) 0.0120(4) Uani 1 1 d . . .
H10_1 H 0.9089(12) 1.0328(14) 0.8208(3) 0.014 Uiso 1 1 calc R . .
C11_1 C 0.92020(14) 0.94011(10) 0.81034(9) 0.0095(4) Uani 1 1 d . . .
C12_1 C 1.01229(15) 0.93260(10) 0.82317(10) 0.0125(4) Uani 1 1 d . . .
C13_1 C 1.03215(13) 0.86933(10) 0.79357(9) 0.0095(4) Uani 1 1 d . . .
H13_1 H 1.0701(12) 0.8427(9) 0.8165(7) 0.011 Uiso 1 1 calc R . .
C14_1 C 0.94580(13) 0.83864(9) 0.79029(8) 0.0077(4) Uani 1 1 d . . .
C15_1 C 0.93256(14) 0.77554(9) 0.77822(9) 0.0084(4) Uani 1 1 d . . .
C16_1 C 0.85014(14) 0.75124(9) 0.76709(8) 0.0066(4) Uani 1 1 d . . .
C17_1 C 0.82711(14) 0.68132(9) 0.75623(9) 0.0077(4) Uani 1 1 d . . .
C18_1 C 0.73600(14) 0.68895(9) 0.73401(8) 0.0078(4) Uani 1 1 d . . .
H18_1 H 0.73927(17) 0.6974(3) 0.6941(12) 0.009 Uiso 1 1 calc R . .
C19_1 C 0.70617(13) 0.74994(9) 0.76229(8) 0.0061(3) Uani 1 1 d . . .
H19_1 H 0.6879(6) 0.7396(4) 0.7965(11) 0.007 Uiso 1 1 calc R . .
C20_1 C 0.66145(14) 0.80218(10) 0.67483(8) 0.0079(4) Uani 1 1 d . . .
H20A_1 H 0.6365(11) 0.8385(9) 0.6618(3) 0.012 Uiso 1 1 calc R . .
H20B_1 H 0.6417(11) 0.7675(8) 0.6560(4) 0.012 Uiso 1 1 calc R . .
H20C_1 H 0.7183(12) 0.8051(9) 0.67038(14) 0.012 Uiso 1 1 calc R . .
C25_1 C 0.50125(15) 0.74464(10) 0.70269(8) 0.0113(4) Uani 1 1 d . . .
H25A_1 H 0.5036(11) 0.7667(7) 0.6703(7) 0.017 Uiso 1 1 calc R . .
H25B_1 H 0.4463(12) 0.7382(8) 0.7123(4) 0.017 Uiso 1 1 calc R . .
H25C_1 H 0.5275(10) 0.7059(9) 0.6987(6) 0.017 Uiso 1 1 calc R . .
C26_1 C 0.53357(15) 0.75057(10) 0.80384(9) 0.0110(4) Uani 1 1 d . . .
H26A_1 H 0.5537(5) 0.7073(10) 0.80132(11) 0.013 Uiso 1 1 calc R . .
H26B_1 H 0.5682(8) 0.7725(5) 0.8301(6) 0.013 Uiso 1 1 calc R . .
C27_1 C 0.44464(17) 0.74914(12) 0.82522(10) 0.0161(4) Uani 1 1 d . . .
O28_1 O 0.38619(13) 0.72592(11) 0.79957(8) 0.0263(4) Uani 1 1 d . . .
N29_1 N 0.4342(2) 0.77409(16) 0.87483(12) 0.0389(7) Uani 1 1 d . . .
H29A_1 H 0.3855 0.7742 0.8897 0.047 Uiso 1 1 calc R . .
H29B_1 H 0.4762 0.7901 0.8919 0.047 Uiso 1 1 calc R . .
C30_1 C 0.48088(14) 0.88761(10) 0.70120(8) 0.0092(4) Uani 1 1 d . . .
H30A_1 H 0.4903 0.9329 0.7055 0.011 Uiso 1 1 calc R . .
H30B_1 H 0.5131 0.8733 0.6700 0.011 Uiso 1 1 calc R . .
C31_1 C 0.38779(15) 0.87597(12) 0.69011(10) 0.0157(4) Uani 1 1 d . . .
H31A_1 H 0.3797(3) 0.8331(11) 0.6781(3) 0.019 Uiso 1 1 calc R . .
H31B_1 H 0.3566(8) 0.88189(19) 0.7230(9) 0.019 Uiso 1 1 calc R . .
C32_1 C 0.35652(16) 0.92144(13) 0.64696(10) 0.0188(5) Uani 1 1 d . . .
O33_1 O 0.33632(16) 0.97658(10) 0.65936(8) 0.0289(5) Uani 1 1 d . . .
N34_1 N 0.35412(19) 0.89917(14) 0.59641(10) 0.0314(6) Uani 1 1 d . . .
H34A_1 H 0.3379 0.9233 0.5702 0.038 Uiso 1 1 calc R . .
H34B_1 H 0.3688 0.8605 0.5899 0.038 Uiso 1 1 calc R . .
C35_1 C 0.49770(16) 0.96958(11) 0.81907(10) 0.0156(4) Uani 1 1 d . . .
H35A_1 H 0.4681 0.9353 0.8363 0.023 Uiso 1 1 calc R . .
H35B_1 H 0.4680 0.9828 0.7870 0.023 Uiso 1 1 calc R . .
H35C_1 H 0.5020 1.0047 0.8439 0.023 Uiso 1 1 calc R . .
C36_1 C 0.59609(16) 1.09861(11) 0.82401(11) 0.0171(5) Uani 1 1 d . . .
H36A_1 H 0.6176 1.1407 0.8297 0.026 Uiso 1 1 calc R . .
H36B_1 H 0.5483 1.0920 0.8469 0.026 Uiso 1 1 calc R . .
H36C_1 H 0.5801 1.0938 0.7865 0.026 Uiso 1 1 calc R . .
C37_1 C 0.67692(17) 1.04582(12) 0.90124(10) 0.0174(5) Uani 1 1 d . . .
H37A_1 H 0.7326(15) 1.0318(4) 0.9080(2) 0.021 Uiso 1 1 calc R . .
H37B_1 H 0.6720(2) 1.0877(11) 0.9157(4) 0.021 Uiso 1 1 calc R . .
C38_1 C 0.61760(18) 1.00271(14) 0.93238(10) 0.0214(5) Uani 1 1 d . . .
O39_1 O 0.64181(16) 0.94940(12) 0.94631(9) 0.0323(5) Uani 1 1 d . . .
N40_1 N 0.54207(18) 1.02415(15) 0.94570(10) 0.0311(6) Uani 1 1 d . . .
H40A_1 H 0.5088 1.0007 0.9645 0.037 Uiso 1 1 calc R . .
H40B_1 H 0.5265 1.0615 0.9355 0.037 Uiso 1 1 calc R . .
C41_1 C 0.74476(15) 1.10211(10) 0.75808(10) 0.0149(4) Uani 1 1 d . . .
H41A_1 H 0.7033(10) 1.0786(6) 0.7352(6) 0.018 Uiso 1 1 calc R . .
H41B_1 H 0.7237(5) 1.1465(11) 0.76289(15) 0.018 Uiso 1 1 calc R . .
C42_1 C 0.82823(17) 1.10434(12) 0.72797(11) 0.0190(5) Uani 1 1 d . . .
H42A_1 H 0.8675 1.1279 0.7503 0.023 Uiso 1 1 calc R . .
H42B_1 H 0.8492 1.0612 0.7250 0.023 Uiso 1 1 calc R . .
C43_1 C 0.82843(18) 1.13343(12) 0.67148(11) 0.0203(5) Uani 1 1 d . . .
O44_1 O 0.89065(15) 1.12610(12) 0.64155(9) 0.0317(5) Uani 1 1 d . . .
N45_1 N 0.76306(18) 1.16759(11) 0.65539(10) 0.0259(5) Uani 1 1 d . . .
H45A_1 H 0.7631 1.1852 0.6238 0.031 Uiso 1 1 calc R . .
H45B_1 H 0.7207 1.1721 0.6766 0.031 Uiso 1 1 calc R . .
C46_1 C 1.02145(19) 0.92151(14) 0.88531(11) 0.0237(6) Uani 1 1 d . . .
H46A_1 H 1.0751(15) 0.9154(12) 0.8934(3) 0.036 Uiso 1 1 calc R . .
H46B_1 H 0.9920(15) 0.8873(12) 0.8950(3) 0.036 Uiso 1 1 calc R . .
H46C_1 H 1.0025(16) 0.9554(10) 0.9032(5) 0.036 Uiso 1 1 calc R . .
C47_1 C 1.06486(17) 0.99011(11) 0.80673(13) 0.0221(5) Uani 1 1 d . . .
H47A_1 H 1.1309(14) 0.9788(5) 0.8115(9) 0.033 Uiso 1 1 calc R . .
H47B_1 H 1.0489(11) 1.0305(9) 0.8326(9) 0.033 Uiso 1 1 calc R . .
H47C_1 H 1.0523(12) 1.0021(8) 0.7643(10) 0.033 Uiso 1 1 calc R . .
C48_1 C 1.06635(14) 0.87366(11) 0.73509(9) 0.0128(4) Uani 1 1 d . . .
H48A_1 H 1.0327 0.9042 0.7152 0.015 Uiso 1 1 calc R . .
H48B_1 H 1.0586 0.8326 0.7178 0.015 Uiso 1 1 calc R . .
C49_1 C 1.15903(16) 0.89280(11) 0.72882(10) 0.0144(4) Uani 1 1 d . . .
H49A_1 H 1.1772 0.8825 0.6922 0.017 Uiso 1 1 calc R . .
H49B_1 H 1.1638 0.9385 0.7334 0.017 Uiso 1 1 calc R . .
C50_1 C 1.21677(15) 0.86035(10) 0.76917(10) 0.0138(4) Uani 1 1 d . . .
O51_1 O 1.24867(12) 0.89076(8) 0.80698(8) 0.0186(4) Uani 1 1 d . . .
N52_1 N 1.23044(15) 0.79831(10) 0.76140(10) 0.0198(4) Uani 1 1 d . . .
H52A_1 H 1.2627 0.7777 0.7832 0.024 Uiso 1 1 calc R . .
H52B_1 H 1.2070 0.7789 0.7346 0.024 Uiso 1 1 calc R . .
C53_1 C 1.00778(15) 0.73138(10) 0.77730(11) 0.0149(4) Uani 1 1 d . . .
H53A_1 H 0.9967 0.6949 0.7997 0.022 Uiso 1 1 calc R . .
H53B_1 H 1.0559 0.7535 0.7910 0.022 Uiso 1 1 calc R . .
H53C_1 H 1.0183 0.7178 0.7406 0.022 Uiso 1 1 calc R . .
C54_1 C 0.82877(16) 0.64560(10) 0.81114(9) 0.0124(4) Uani 1 1 d . . .
H54A_1 H 0.8168(13) 0.6053(9) 0.80572(18) 0.019 Uiso 1 1 calc R . .
H54B_1 H 0.7917(12) 0.6624(8) 0.8333(6) 0.019 Uiso 1 1 calc R . .
H54C_1 H 0.8788(12) 0.6488(9) 0.8257(5) 0.019 Uiso 1 1 calc R . .
C55_1 C 0.88293(14) 0.64588(9) 0.71524(9) 0.0092(4) Uani 1 1 d . . .
H55A_1 H 0.9354 0.6357 0.7331 0.011 Uiso 1 1 calc R . .
H55B_1 H 0.8560 0.6059 0.7061 0.011 Uiso 1 1 calc R . .
C56_1 C 0.90259(16) 0.68130(11) 0.66204(10) 0.0146(4) Uani 1 1 d . . .
H56A_1 H 0.8558(13) 0.67932(12) 0.6386(6) 0.018 Uiso 1 1 calc R . .
H56B_1 H 0.9135(3) 0.7246(12) 0.6697(2) 0.018 Uiso 1 1 calc R . .
C57_1 C 0.97826(17) 0.65178(11) 0.63394(10) 0.0159(5) Uani 1 1 d . . .
O58_1 O 1.04758(13) 0.65452(9) 0.65512(8) 0.0208(4) Uani 1 1 d . . .
N59_1 N 0.96427(16) 0.62147(10) 0.58752(9) 0.0172(4) Uani 1 1 d . . .
H59_1 H 0.920(3) 0.61940(16) 0.5769(6) 0.021 Uiso 1 1 calc R . .
C60_1 C 0.67720(15) 0.63169(10) 0.74301(9) 0.0113(4) Uani 1 1 d . . .
H60A_1 H 0.6805 0.6185 0.7808 0.014 Uiso 1 1 calc R . .
H60B_1 H 0.6201 0.6447 0.7358 0.014 Uiso 1 1 calc R . .
C61_1 C 0.69887(14) 0.57545(10) 0.70658(9) 0.0088(4) Uani 1 1 d . . .
O62_1 O 0.70863(12) 0.58296(8) 0.65707(7) 0.0158(3) Uani 1 1 d . . .
N63_1 N 0.70401(13) 0.51876(9) 0.73037(8) 0.0118(4) Uani 1 1 d . . .
H63A_1 H 0.7145 0.4855 0.7111 0.014 Uiso 1 1 calc R . .
H63B_1 H 0.6968 0.5153 0.7650 0.014 Uiso 1 1 calc R . .
C65_1 C 1.03169(18) 0.59190(11) 0.55631(10) 0.0184(5) Uani 1 1 d . . .
H65A_1 H 1.0098(6) 0.5568(10) 0.5363(6) 0.022 Uiso 1 1 calc R . .
H65B_1 H 1.0727(11) 0.5759(5) 0.5808(7) 0.022 Uiso 1 1 calc R . .
C66_1 C 1.07293(16) 0.63823(11) 0.51695(9) 0.0136(4) Uani 1 1 d . . .
H66_1 H 1.0927(7) 0.6770(13) 0.5372(7) 0.016 Uiso 1 1 calc R . .
C67_1 C 1.14486(19) 0.60843(13) 0.48669(11) 0.0222(5) Uani 1 1 d . . .
H67A_1 H 1.1638(11) 0.6367(8) 0.4593(9) 0.033 Uiso 1 1 calc R . .
H67B_1 H 1.1270(6) 0.5699(11) 0.4704(9) 0.033 Uiso 1 1 calc R . .
H67C_1 H 1.1890(12) 0.5999(11) 0.5113(6) 0.033 Uiso 1 1 calc R . .
NB1_1 N 0.86580(13) 0.92802(9) 0.62453(7) 0.0104(4) Uani 1 1 d . . .
CB2_1 C 0.85801(15) 0.89579(10) 0.67266(8) 0.0091(4) Uani 1 1 d . . .
HB2_1 H 0.8974(14) 0.8654(11) 0.6849(4) 0.011 Uiso 1 1 calc R . .
NB3_1 N 0.79103(12) 0.91102(8) 0.70020(7) 0.0081(3) Uani 1 1 d . . .
CB4_1 C 0.67030(16) 0.98407(10) 0.67298(10) 0.0127(4) Uani 1 1 d . . .
HB4_1 H 0.6401(12) 0.9774(3) 0.7022(12) 0.015 Uiso 1 1 calc R . .
CB5_1 C 0.64185(18) 1.02466(12) 0.63234(11) 0.0186(5) Uani 1 1 d . . .
CB6_1 C 0.6906(2) 1.03584(12) 0.58530(11) 0.0224(5) Uani 1 1 d . . .
CB7_1 C 0.7671(2) 1.00581(11) 0.57824(10) 0.0197(5) Uani 1 1 d . . .
HB7_1 H 0.7978(14) 1.0124(3) 0.5485(13) 0.024 Uiso 1 1 calc R . .
CB8_1 C 0.79407(16) 0.96494(10) 0.61933(9) 0.0119(4) Uani 1 1 d . . .
CB9_1 C 0.74767(14) 0.95405(9) 0.66670(9) 0.0096(4) Uani 1 1 d . . .
CB10_1 C 0.5586(2) 1.05789(15) 0.63981(13) 0.0303(7) Uani 1 1 d . . .
HB1A_1 H 0.5241(12) 1.0477(11) 0.6117(10) 0.045 Uiso 1 1 calc R . .
HB1B_1 H 0.5666(4) 1.1007(12) 0.6405(11) 0.045 Uiso 1 1 calc R . .
HB1C_1 H 0.5350(11) 1.0452(11) 0.6717(11) 0.045 Uiso 1 1 calc R . .
CB11_1 C 0.6592(3) 1.07990(17) 0.54072(14) 0.0425(9) Uani 1 1 d . . .
HB1D_1 H 0.646(2) 1.1240(14) 0.5571(6) 0.064 Uiso 1 1 calc R . .
HB1E_1 H 0.606(2) 1.0611(10) 0.5237(11) 0.064 Uiso 1 1 calc R . .
HB1F_1 H 0.7044(16) 1.0845(13) 0.5110(11) 0.064 Uiso 1 1 calc R . .
CR1_1 C 0.92043(15) 0.90941(10) 0.58040(9) 0.0120(4) Uani 1 1 d . . .
HR1_1 H 0.9269(3) 0.9459(12) 0.5539(9) 0.014 Uiso 1 1 calc R . .
CR2_1 C 0.88846(15) 0.84983(10) 0.55005(8) 0.0097(4) Uani 1 1 d . . .
HR2_1 H 0.8526(13) 0.8602(4) 0.5216(10) 0.012 Uiso 1 1 calc R . .
CR3_1 C 0.97190(15) 0.82353(10) 0.52958(9) 0.0102(4) Uani 1 1 d . . .
HR3_1 H 0.9879(6) 0.8437(8) 0.5009(11) 0.012 Uiso 1 1 calc R . .
CR4_1 C 1.03148(16) 0.83661(12) 0.57727(9) 0.0146(4) Uani 1 1 d . . .
HR4_1 H 1.02876(19) 0.8036(13) 0.6014(10) 0.018 Uiso 1 1 calc R . .
CR5_1 C 1.12150(19) 0.84812(15) 0.56198(12) 0.0258(6) Uani 1 1 d . . .
OR6_1 O 0.99903(12) 0.89360(9) 0.60293(7) 0.0170(3) Uani 1 1 d . . .
OR7_1 O 0.85078(11) 0.80934(7) 0.58794(6) 0.0112(3) Uani 1 1 d . . .
HR7_1 H 0.8855 0.7841 0.5996 0.017 Uiso 1 1 calc R . .
OR8_1 O 1.13069(16) 0.90273(12) 0.52795(9) 0.0324(5) Uani 1 1 d . . .
HR8_1 H 1.1120 0.9341 0.5437 0.049 Uiso 1 1 calc R . .
P2_1 P 0.99458(4) 0.72758(3) 0.46135(2) 0.00950(11) Uani 1 1 d . . .
OP2_1 O 0.96684(11) 0.75698(8) 0.51902(6) 0.0130(3) Uani 1 1 d . . .
OP3_1 O 1.00837(12) 0.65569(8) 0.47858(7) 0.0134(3) Uani 1 1 d . . .
OP4_1 O 1.07432(11) 0.75895(8) 0.44380(7) 0.0136(3) Uani 1 1 d . . .
OP5_1 O 0.92357(12) 0.72676(9) 0.42210(7) 0.0178(3) Uani 1 1 d . . .
C71_1 C 0.74180(17) 0.84784(12) 0.86162(9) 0.0165(4) Uani 1 1 d . . .
H71A_1 H 0.6902 0.8685 0.8726 0.020 Uiso 1 1 calc R . .
H71B_1 H 0.7316 0.8024 0.8618 0.020 Uiso 1 1 calc R . .
C72_1 C 0.8058(2) 0.8618(2) 0.90343(13) 0.0423(9) Uani 1 1 d . . .
H72A_1 H 0.7777(10) 0.8564(16) 0.9449(11) 0.063 Uiso 1 1 calc R . .
H72B_1 H 0.8289(17) 0.9116(15) 0.8981(9) 0.063 Uiso 1 1 calc R . .
H72C_1 H 0.8592(18) 0.8279(14) 0.8989(9) 0.063 Uiso 1 1 calc R . .
O1_2 O 0.77716(14) 0.79009(10) 0.42891(8) 0.0233(4) Uani 1 1 d . . .
O2_2 O 1.24119(13) 0.76670(10) 0.46549(8) 0.0229(4) Uani 1 1 d . . .
O3_2 O 1.17835(15) 0.74052(10) 0.66155(9) 0.0275(4) Uani 1 1 d . . .
O4_2 O 1.00909(17) 1.03370(11) 0.65670(11) 0.0361(5) Uani 1 1 d . . .
O5_2 O 1.08067(16) 0.88134(12) 0.41449(11) 0.0398(6) Uani 1 1 d . . .
O6_2 O 0.7899(2) 0.60566(14) 0.55758(11) 0.0461(7) Uani 1 1 d . . .
O7_2 O 0.2812(2) 1.05948(17) 0.58475(11) 0.0567(9) Uani 1 1 d . . .
O8_2 O 1.1182(3) 1.02242(15) 0.57140(14) 0.0574(9) Uani 1 1 d . . .
O9_2 O 1.2592(3) 0.8931(2) 0.91951(12) 0.0643(10) Uani 1 1 d . . .
O10_2 O 0.7309(3) 1.2543(2) 0.55976(17) 0.0876(15) Uani 1 1 d . . .
O11_2 O 0.3278(3) 1.0132(2) 0.48462(17) 0.0774(12) Uani 1 1 d . . .
O12_2 O 0.5481(4) 0.8421(2) 0.94730(19) 0.0913(16) Uani 1 1 d . . .
O13_2 O 0.4075(3) 0.9150(3) 0.9760(2) 0.1003(18) Uani 1 1 d . . .
O14_2 O 0.6800(8) 0.6852(4) 0.9167(4) 0.207(5) Uani 1 1 d . . .
O15_2 O 0.8581(8) 0.7109(5) 0.9614(4) 0.194(5) Uani 1 1 d . . .
O16_2 O 0.8778(10) 1.2615(13) 0.5030(10) 0.59(3) Uani 1 1 d . . .
O17_2 O 0.9530(15) 1.2213(7) 0.5679(6) 0.457(17) Uani 1 1 d . . .

loop_
_atom_site_aniso_label
_atom_site_aniso_U_11
_atom_site_aniso_U_22
_atom_site_aniso_U_33
_atom_site_aniso_U_23
_atom_site_aniso_U_13
_atom_site_aniso_U_12
Co1_1 0.00001(15) 0.00326(12) 0.01123(12) -0.00372(9) -0.00053(9) 0.00151(8)
N21_1 0.0023(10) 0.0044(7) 0.0107(7) -0.0024(6) 0.0008(5) -0.0003(5)
N22_1 0.0030(10) 0.0052(7) 0.0149(8) -0.0049(6) -0.0009(6) 0.0032(6)
N23_1 0.0043(10) 0.0058(8) 0.0124(8) -0.0038(6) -0.0004(6) 0.0017(6)
N24_1 0.0008(10) 0.0041(7) 0.0130(8) 0.0005(6) 0.0015(5) 0.0003(5)
C1_1 0.0001(11) 0.0060(8) 0.0103(8) -0.0023(7) 0.0016(6) -0.0002(6)
C2_1 0.0000(11) 0.0097(9) 0.0123(9) -0.0015(7) 0.0021(6) -0.0005(6)
C3_1 0.0000(11) 0.0090(8) 0.0125(9) -0.0038(7) 0.0004(6) 0.0003(6)
C4_1 0.0030(11) 0.0077(9) 0.0077(8) -0.0015(6) 0.0007(6) -0.0005(6)
C5_1 0.0030(11) 0.0098(9) 0.0121(9) -0.0053(7) -0.0011(6) 0.0041(7)
C6_1 0.0048(12) 0.0074(9) 0.0123(9) -0.0053(7) -0.0022(7) 0.0046(7)
C7_1 0.0062(12) 0.0067(9) 0.0195(10) -0.0079(7) -0.0019(7) 0.0038(7)
C8_1 0.0057(13) 0.0060(9) 0.0261(11) -0.0075(8) -0.0018(7) 0.0034(6)
C9_1 0.0030(12) 0.0075(9) 0.0205(10) -0.0085(8) -0.0011(7) 0.0012(7)
C10_1 0.0047(13) 0.0066(9) 0.0247(11) -0.0086(8) -0.0032(7) -0.0004(7)
C11_1 0.0005(12) 0.0102(9) 0.0178(10) -0.0041(7) -0.0017(7) -0.0006(7)
C12_1 0.0032(12) 0.0086(9) 0.0256(11) -0.0063(8) -0.0032(8) 0.0014(7)
C13_1 0.0000(11) 0.0079(9) 0.0205(10) -0.0030(8) -0.0008(7) 0.0018(6)
C14_1 0.0000(11) 0.0085(9) 0.0146(9) -0.0016(7) -0.0014(6) 0.0007(6)
C15_1 0.0013(11) 0.0062(9) 0.0178(9) -0.0014(7) 0.0018(7) 0.0035(6)
C16_1 0.0059(11) 0.0032(8) 0.0107(8) -0.0006(6) 0.0023(6) -0.0005(6)
C17_1 0.0051(11) 0.0023(8) 0.0157(9) -0.0009(7) 0.0035(7) 0.0015(6)
C18_1 0.0042(11) 0.0032(8) 0.0159(9) -0.0010(7) 0.0035(7) -0.0007(6)
C19_1 0.0000(11) 0.0040(8) 0.0142(9) -0.0008(7) 0.0020(6) 0.0001(6)
C20_1 0.0043(11) 0.0083(9) 0.0110(9) -0.0029(7) 0.0029(6) -0.0020(6)
C25_1 0.0068(12) 0.0106(9) 0.0165(10) -0.0058(7) 0.0003(7) -0.0040(7)
C26_1 0.0057(12) 0.0114(9) 0.0158(9) 0.0013(7) 0.0029(7) -0.0018(7)
C27_1 0.0093(13) 0.0169(10) 0.0220(11) 0.0057(8) 0.0059(8) -0.0005(8)
O28_1 0.0080(11) 0.0425(12) 0.0284(10) 0.0039(8) 0.0055(7) -0.0064(8)
N29_1 0.0185(17) 0.0609(19) 0.0372(14) -0.0164(13) 0.0183(11) -0.0076(13)
C30_1 0.0016(12) 0.0111(9) 0.0150(9) -0.0008(7) -0.0016(6) 0.0015(6)
C31_1 0.0007(12) 0.0224(11) 0.0239(11) 0.0006(9) -0.0028(7) -0.0003(8)
C32_1 0.0035(13) 0.0294(13) 0.0234(12) -0.0050(10) -0.0059(8) 0.0064(9)
O33_1 0.0343(14) 0.0295(10) 0.0229(9) -0.0057(8) -0.0050(8) 0.0169(9)
N34_1 0.0313(17) 0.0402(14) 0.0228(11) -0.0063(10) -0.0079(10) 0.0199(11)
C35_1 0.0033(13) 0.0185(11) 0.0250(11) -0.0122(9) -0.0002(8) 0.0047(8)
C36_1 0.0084(13) 0.0141(10) 0.0287(12) -0.0042(9) 0.0001(8) 0.0076(8)
C37_1 0.0132(14) 0.0192(11) 0.0198(11) -0.0122(9) -0.0050(8) 0.0046(8)
C38_1 0.0193(15) 0.0323(14) 0.0126(10) -0.0099(9) -0.0036(8) 0.0020(10)
O39_1 0.0279(14) 0.0374(12) 0.0318(11) 0.0038(9) 0.0026(9) 0.0044(9)
N40_1 0.0172(15) 0.0517(16) 0.0246(11) -0.0096(11) 0.0017(9) 0.0092(11)
C41_1 0.0101(13) 0.0071(9) 0.0274(11) -0.0046(8) 0.0003(8) 0.0015(7)
C42_1 0.0125(14) 0.0172(11) 0.0272(12) -0.0050(9) 0.0014(9) -0.0009(8)
C43_1 0.0194(15) 0.0148(11) 0.0267(12) -0.0086(9) 0.0037(9) -0.0021(9)
O44_1 0.0261(13) 0.0366(11) 0.0323(10) -0.0082(9) 0.0098(8) 0.0017(9)
N45_1 0.0247(15) 0.0254(11) 0.0276(11) -0.0002(9) 0.0061(9) 0.0059(9)
C46_1 0.0165(16) 0.0290(13) 0.0256(13) -0.0147(10) -0.0105(9) 0.0056(10)
C47_1 0.0037(14) 0.0098(10) 0.0529(17) -0.0089(10) 0.0031(10) -0.0031(8)
C48_1 0.0031(12) 0.0120(9) 0.0232(10) -0.0005(8) 0.0002(7) -0.0011(7)
C49_1 0.0053(13) 0.0141(10) 0.0239(11) 0.0039(8) 0.0014(8) -0.0013(7)
C50_1 0.0036(13) 0.0100(10) 0.0278(11) 0.0016(8) 0.0027(7) -0.0013(7)
O51_1 0.0134(11) 0.0133(8) 0.0292(9) 0.0002(6) -0.0039(6) -0.0011(6)
N52_1 0.0082(12) 0.0135(9) 0.0378(12) 0.0000(8) -0.0004(8) 0.0018(7)
C53_1 0.0028(12) 0.0064(9) 0.0355(13) -0.0007(8) -0.0003(8) 0.0042(7)
C54_1 0.0094(12) 0.0095(9) 0.0183(10) 0.0041(8) 0.0038(7) 0.0018(7)
C55_1 0.0083(11) 0.0033(8) 0.0161(9) 0.0005(7) 0.0059(7) 0.0032(6)
C56_1 0.0139(13) 0.0117(10) 0.0184(10) 0.0036(8) 0.0089(8) 0.0064(8)
C57_1 0.0176(15) 0.0094(9) 0.0207(11) 0.0064(8) 0.0115(8) 0.0048(8)
O58_1 0.0093(11) 0.0239(9) 0.0292(9) -0.0007(7) 0.0070(7) 0.0038(7)
N59_1 0.0136(12) 0.0164(9) 0.0217(10) 0.0031(8) 0.0104(7) 0.0051(7)
C60_1 0.0058(11) 0.0051(8) 0.0230(10) -0.0034(8) 0.0042(7) -0.0014(7)
C61_1 0.0011(11) 0.0074(9) 0.0179(10) -0.0018(7) -0.0015(7) -0.0011(6)
O62_1 0.0166(10) 0.0137(8) 0.0171(8) -0.0014(6) 0.0002(6) 0.0000(6)
N63_1 0.0091(11) 0.0070(8) 0.0194(9) 0.0007(7) -0.0003(6) -0.0002(6)
C65_1 0.0185(15) 0.0127(10) 0.0240(11) 0.0000(9) 0.0130(9) 0.0076(8)
C66_1 0.0087(13) 0.0160(11) 0.0160(9) -0.0006(8) 0.0052(7) 0.0036(7)
C67_1 0.0161(15) 0.0260(13) 0.0246(12) 0.0001(10) 0.0100(9) 0.0112(9)
NB1_1 0.0129(11) 0.0058(8) 0.0126(8) -0.0022(6) 0.0034(6) -0.0009(6)
CB2_1 0.0091(12) 0.0060(9) 0.0122(9) -0.0034(7) 0.0014(7) -0.0032(7)
NB3_1 0.0049(10) 0.0048(7) 0.0144(8) -0.0017(6) -0.0011(6) -0.0004(5)
CB4_1 0.0104(13) 0.0085(9) 0.0191(10) -0.0014(8) 0.0006(8) 0.0015(7)
CB5_1 0.0182(15) 0.0120(10) 0.0257(12) -0.0036(9) -0.0065(9) 0.0059(8)
CB6_1 0.0318(17) 0.0142(11) 0.0212(12) 0.0009(9) -0.0070(10) 0.0058(9)
CB7_1 0.0322(16) 0.0129(10) 0.0140(10) 0.0006(8) 0.0027(9) 0.0012(10)
CB8_1 0.0144(13) 0.0058(9) 0.0156(10) -0.0031(7) 0.0001(7) -0.0010(7)
CB9_1 0.0090(12) 0.0052(8) 0.0146(9) -0.0028(7) -0.0020(7) -0.0016(7)
CB10_1 0.0258(18) 0.0250(14) 0.0400(16) 0.0036(12) -0.0078(12) 0.0159(11)
CB11_1 0.063(3) 0.0327(16) 0.0313(15) 0.0121(13) -0.0060(15) 0.0232(16)
CR1_1 0.0101(12) 0.0116(10) 0.0142(9) -0.0039(8) 0.0064(7) -0.0025(7)
CR2_1 0.0086(12) 0.0104(9) 0.0100(9) -0.0021(7) 0.0024(7) -0.0006(7)
CR3_1 0.0098(12) 0.0108(10) 0.0101(9) -0.0020(7) 0.0047(7) -0.0008(7)
CR4_1 0.0086(13) 0.0191(11) 0.0162(10) -0.0028(9) 0.0020(8) 0.0010(8)
CR5_1 0.0099(16) 0.0388(15) 0.0288(13) -0.0130(11) 0.0032(9) 0.0011(10)
OR6_1 0.0073(10) 0.0254(9) 0.0184(8) -0.0123(6) 0.0040(6) -0.0049(6)
OR7_1 0.0104(9) 0.0097(7) 0.0135(7) -0.0010(6) 0.0039(6) -0.0036(5)
OR8_1 0.0252(14) 0.0404(12) 0.0317(11) -0.0121(9) 0.0144(8) -0.0163(9)
P2_1 0.0049(3) 0.0138(3) 0.0097(2) -0.00347(18) 0.00205(17) 0.00152(18)
OP2_1 0.0165(10) 0.0106(7) 0.0120(7) -0.0033(6) 0.0077(6) 0.0007(6)
OP3_1 0.0108(9) 0.0132(7) 0.0163(7) -0.0052(6) 0.0022(6) 0.0010(6)
OP4_1 0.0071(9) 0.0177(8) 0.0161(7) -0.0011(6) 0.0038(5) -0.0007(6)
OP5_1 0.0095(10) 0.0264(9) 0.0175(8) -0.0043(7) -0.0027(6) 0.0010(6)
C71_1 0.0127(14) 0.0229(11) 0.0140(10) -0.0001(8) 0.0033(8) 0.0036(8)
C72_1 0.028(2) 0.074(3) 0.0249(14) -0.0014(15) -0.0050(12) -0.0089(17)
O1_2 0.0143(11) 0.0274(9) 0.0281(9) -0.0001(7) -0.0029(7) 0.0030(7)
O2_2 0.0097(11) 0.0347(10) 0.0243(9) -0.0038(7) 0.0008(6) 0.0094(7)
O3_2 0.0239(13) 0.0256(10) 0.0332(10) -0.0064(8) 0.0078(8) -0.0045(8)
O4_2 0.0298(15) 0.0275(11) 0.0509(14) -0.0110(10) 0.0003(10) -0.0079(9)
O5_2 0.0250(14) 0.0328(12) 0.0616(15) 0.0226(11) 0.0201(11) 0.0118(9)
O6_2 0.0452(19) 0.0520(16) 0.0413(13) 0.0010(12) 0.0159(11) -0.0067(12)
O7_2 0.066(2) 0.069(2) 0.0355(13) 0.0049(13) 0.0017(13) 0.0287(17)
O8_2 0.074(3) 0.0422(15) 0.0557(17) -0.0052(13) 0.0219(16) -0.0006(15)
O9_2 0.066(2) 0.093(3) 0.0340(13) 0.0055(15) -0.0038(13) -0.0210(19)
O10_2 0.095(4) 0.091(3) 0.076(2) 0.029(2) 0.028(2) 0.045(3)
O11_2 0.061(3) 0.097(3) 0.074(2) -0.032(2) 0.0106(19) 0.007(2)
O12_2 0.099(4) 0.095(3) 0.080(3) -0.015(2) 0.009(2) -0.052(3)
O13_2 0.064(3) 0.138(4) 0.099(3) -0.057(3) -0.031(2) 0.040(3)
O14_2 0.297(13) 0.170(7) 0.154(7) 0.067(6) 0.116(8) 0.107(8)
O15_2 0.289(13) 0.158(7) 0.136(6) -0.029(5) 0.073(7) -0.078(8)
O16_2 0.240(17) 0.84(5) 0.67(4) 0.68(4) -0.25(2) -0.27(2)
O17_2 0.79(4) 0.263(13) 0.322(16) 0.206(13) 0.40(2) 0.36(2)

loop_
_atom_type_symbol
_atom_type_description
_atom_type_scat_dispersion_real
_atom_type_scat_dispersion_imag
_atom_type_scat_source
C C 0.0033 0.0016 'International Tables Vol C Tables 4.2.6.8 and 6.1.1.4'
H H 0.0000 0.0000 'International Tables Vol C Tables 4.2.6.8 and 6.1.1.4'
N N 0.0061 0.0033 'International Tables Vol C Tables 4.2.6.8 and 6.1.1.4'
O O 0.0106 0.0060 'International Tables Vol C Tables 4.2.6.8 and 6.1.1.4'
P P 0.1023 0.0942 'International Tables Vol C Tables 4.2.6.8 and 6.1.1.4'
Co Co 0.3462 1.1661 'International Tables Vol C Tables 4.2.6.8 and 6.1.1.4'

loop_
_geom_angle_atom_site_label_1
_geom_angle_atom_site_label_2
_geom_angle_atom_site_label_3
_geom_angle
_geom_angle_site_symmetry_1
_geom_angle_site_symmetry_3
_geom_angle_publ_flag
N21_1 Co1_1 N24_1 83.48(8) . . ?
N21_1 Co1_1 N23_1 172.70(7) . . ?
N24_1 Co1_1 N23_1 90.49(8) . . ?
N21_1 Co1_1 N22_1 90.17(8) . . ?
N24_1 Co1_1 N22_1 172.80(8) . . ?
N23_1 Co1_1 N22_1 96.08(8) . . ?
N21_1 Co1_1 C71_1 89.39(9) . . ?
N24_1 Co1_1 C71_1 88.13(9) . . ?
N23_1 Co1_1 C71_1 94.54(9) . . ?
N22_1 Co1_1 C71_1 88.42(9) . . ?
N21_1 Co1_1 NB3_1 90.26(7) . . ?
N24_1 Co1_1 NB3_1 96.51(7) . . ?
N23_1 Co1_1 NB3_1 86.32(7) . . ?
N22_1 Co1_1 NB3_1 86.87(7) . . ?
C71_1 Co1_1 NB3_1 175.28(8) . . ?
C4_1 N21_1 C1_1 112.15(17) . . ?
C4_1 N21_1 Co1_1 130.68(14) . . ?
C1_1 N21_1 Co1_1 117.05(13) . . ?
C9_1 N22_1 C6_1 110.02(17) . . ?
C9_1 N22_1 Co1_1 122.38(16) . . ?
C6_1 N22_1 Co1_1 127.53(15) . . ?
C11_1 N23_1 C14_1 108.71(18) . . ?
C11_1 N23_1 Co1_1 124.63(15) . . ?
C14_1 N23_1 Co1_1 126.61(14) . . ?
C16_1 N24_1 C19_1 111.56(16) . . ?
C16_1 N24_1 Co1_1 133.11(15) . . ?
C19_1 N24_1 Co1_1 114.54(13) . . ?
N21_1 C1_1 C20_1 109.91(16) . . ?
N21_1 C1_1 C19_1 101.81(16) . . ?
C20_1 C1_1 C19_1 109.20(16) . . ?
N21_1 C1_1 C2_1 102.11(15) . . ?
C20_1 C1_1 C2_1 113.42(17) . . ?
C19_1 C1_1 C2_1 119.18(16) . . ?
C25_1 C2_1 C26_1 110.50(17) . . ?
C25_1 C2_1 C3_1 113.69(18) . . ?
C26_1 C2_1 C3_1 106.99(16) . . ?
C25_1 C2_1 C1_1 113.44(17) . . ?
C26_1 C2_1 C1_1 110.05(17) . . ?
C3_1 C2_1 C1_1 101.70(16) . . ?
C4_1 C3_1 C30_1 109.69(17) . . ?
C4_1 C3_1 C2_1 101.48(16) . . ?
C30_1 C3_1 C2_1 118.80(17) . . ?
N21_1 C4_1 C5_1 124.34(19) . . ?
N21_1 C4_1 C3_1 112.04(16) . . ?
C5_1 C4_1 C3_1 123.55(18) . . ?
C6_1 C5_1 C4_1 121.53(19) . . ?
C6_1 C5_1 C35_1 123.11(18) . . ?
C4_1 C5_1 C35_1 115.36(19) . . ?
C5_1 C6_1 N22_1 122.72(18) . . ?
C5_1 C6_1 C7_1 129.03(19) . . ?
N22_1 C6_1 C7_1 108.24(18) . . ?
C36_1 C7_1 C6_1 117.91(19) . . ?
C36_1 C7_1 C8_1 111.10(19) . . ?
C6_1 C7_1 C8_1 100.33(16) . . ?
C36_1 C7_1 C37_1 110.62(18) . . ?
C6_1 C7_1 C37_1 110.55(18) . . ?
C8_1 C7_1 C37_1 105.20(19) . . ?
C9_1 C8_1 C41_1 111.04(18) . . ?
C9_1 C8_1 C7_1 100.44(17) . . ?
C41_1 C8_1 C7_1 113.80(19) . . ?
N22_1 C9_1 C10_1 126.1(2) . . ?
N22_1 C9_1 C8_1 110.6(2) . . ?
C10_1 C9_1 C8_1 123.3(2) . . ?
C9_1 C10_1 C11_1 125.6(2) . . ?
N23_1 C11_1 C10_1 124.1(2) . . ?
N23_1 C11_1 C12_1 112.63(19) . . ?
C10_1 C11_1 C12_1 123.2(2) . . ?
C11_1 C12_1 C47_1 113.5(2) . . ?
C11_1 C12_1 C13_1 101.04(17) . . ?
C47_1 C12_1 C13_1 116.3(2) . . ?
C11_1 C12_1 C46_1 108.2(2) . . ?
C47_1 C12_1 C46_1 109.1(2) . . ?
C13_1 C12_1 C46_1 108.25(19) . . ?
C14_1 C13_1 C48_1 107.32(17) . . ?
C14_1 C13_1 C12_1 101.65(17) . . ?
C48_1 C13_1 C12_1 117.38(19) . . ?
C15_1 C14_1 N23_1 125.8(2) . . ?
C15_1 C14_1 C13_1 123.93(19) . . ?
N23_1 C14_1 C13_1 110.05(17) . . ?
C14_1 C15_1 C16_1 121.58(19) . . ?
C14_1 C15_1 C53_1 118.04(19) . . ?
C16_1 C15_1 C53_1 120.37(17) . . ?
N24_1 C16_1 C15_1 122.24(17) . . ?
N24_1 C16_1 C17_1 111.48(18) . . ?
C15_1 C16_1 C17_1 126.21(18) . . ?
C55_1 C17_1 C16_1 115.92(17) . . ?
C55_1 C17_1 C54_1 109.00(16) . . ?
C16_1 C17_1 C54_1 108.03(17) . . ?
C55_1 C17_1 C18_1 111.28(17) . . ?
C16_1 C17_1 C18_1 100.69(15) . . ?
C54_1 C17_1 C18_1 111.73(17) . . ?
C19_1 C18_1 C60_1 113.42(17) . . ?
C19_1 C18_1 C17_1 102.59(16) . . ?
C60_1 C18_1 C17_1 115.97(17) . . ?
N24_1 C19_1 C18_1 103.03(16) . . ?
N24_1 C19_1 C1_1 106.22(15) . . ?
C18_1 C19_1 C1_1 121.74(17) . . ?
C27_1 C26_1 C2_1 115.37(19) . . ?
O28_1 C27_1 N29_1 121.8(3) . . ?
O28_1 C27_1 C26_1 123.0(2) . . ?
N29_1 C27_1 C26_1 115.1(2) . . ?
C31_1 C30_1 C3_1 112.51(18) . . ?
C32_1 C31_1 C30_1 110.2(2) . . ?
O33_1 C32_1 N34_1 123.5(3) . . ?
O33_1 C32_1 C31_1 120.3(2) . . ?
N34_1 C32_1 C31_1 116.2(2) . . ?
C38_1 C37_1 C7_1 116.4(2) . . ?
O39_1 C38_1 N40_1 121.6(3) . . ?
O39_1 C38_1 C37_1 119.0(3) . . ?
N40_1 C38_1 C37_1 119.3(3) . . ?
C42_1 C41_1 C8_1 113.5(2) . . ?
C43_1 C42_1 C41_1 117.2(2) . . ?
O44_1 C43_1 N45_1 121.3(3) . . ?
O44_1 C43_1 C42_1 119.4(3) . . ?
N45_1 C43_1 C42_1 119.2(2) . . ?
C13_1 C48_1 C49_1 116.73(19) . . ?
C50_1 C49_1 C48_1 113.76(18) . . ?
O51_1 C50_1 N52_1 122.9(2) . . ?
O51_1 C50_1 C49_1 120.6(2) . . ?
N52_1 C50_1 C49_1 116.5(2) . . ?
C56_1 C55_1 C17_1 116.12(16) . . ?
C57_1 C56_1 C55_1 110.47(18) . . ?
O58_1 C57_1 N59_1 122.7(2) . . ?
O58_1 C57_1 C56_1 120.5(2) . . ?
N59_1 C57_1 C56_1 116.8(2) . . ?
C57_1 N59_1 C65_1 122.0(2) . . ?
C61_1 C60_1 C18_1 112.51(18) . . ?
O62_1 C61_1 N63_1 122.6(2) . . ?
O62_1 C61_1 C60_1 120.49(19) . . ?
N63_1 C61_1 C60_1 116.90(19) . . ?
N59_1 C65_1 C66_1 112.35(19) . . ?
OP3_1 C66_1 C67_1 109.29(19) . . ?
OP3_1 C66_1 C65_1 105.4(2) . . ?
C67_1 C66_1 C65_1 112.2(2) . . ?
CB2_1 NB1_1 CB8_1 106.29(19) . . ?
CB2_1 NB1_1 CR1_1 124.62(19) . . ?
CB8_1 NB1_1 CR1_1 125.52(19) . . ?
NB3_1 CB2_1 NB1_1 113.6(2) . . ?
CB2_1 NB3_1 CB9_1 105.06(18) . . ?
CB2_1 NB3_1 Co1_1 122.18(15) . . ?
CB9_1 NB3_1 Co1_1 132.69(15) . . ?
CB5_1 CB4_1 CB9_1 119.2(2) . . ?
CB4_1 CB5_1 CB6_1 120.5(2) . . ?
CB4_1 CB5_1 CB10_1 119.0(3) . . ?
CB6_1 CB5_1 CB10_1 120.5(2) . . ?
CB7_1 CB6_1 CB5_1 120.9(2) . . ?
CB7_1 CB6_1 CB11_1 118.7(3) . . ?
CB5_1 CB6_1 CB11_1 120.4(3) . . ?
CB6_1 CB7_1 CB8_1 117.6(2) . . ?
NB1_1 CB8_1 CB7_1 131.7(2) . . ?
NB1_1 CB8_1 CB9_1 105.69(19) . . ?
CB7_1 CB8_1 CB9_1 122.6(2) . . ?
CB4_1 CB9_1 CB8_1 119.2(2) . . ?
CB4_1 CB9_1 NB3_1 131.5(2) . . ?
CB8_1 CB9_1 NB3_1 109.2(2) . . ?
OR6_1 CR1_1 NB1_1 107.98(18) . . ?
OR6_1 CR1_1 CR2_1 107.02(18) . . ?
NB1_1 CR1_1 CR2_1 112.36(18) . . ?
OR7_1 CR2_1 CR3_1 112.02(18) . . ?
OR7_1 CR2_1 CR1_1 108.41(16) . . ?
CR3_1 CR2_1 CR1_1 99.34(18) . . ?
OP2_1 CR3_1 CR2_1 111.40(18) . . ?
OP2_1 CR3_1 CR4_1 110.49(19) . . ?
CR2_1 CR3_1 CR4_1 103.13(17) . . ?
OR6_1 CR4_1 CR5_1 108.5(2) . . ?
OR6_1 CR4_1 CR3_1 104.89(19) . . ?
CR5_1 CR4_1 CR3_1 115.6(2) . . ?
OR8_1 CR5_1 CR4_1 111.9(3) . . ?
CR1_1 OR6_1 CR4_1 110.07(17) . . ?
OP5_1 P2_1 OP4_1 117.93(10) . . ?
OP5_1 P2_1 OP3_1 105.52(10) . . ?
OP4_1 P2_1 OP3_1 112.18(10) . . ?
OP5_1 P2_1 OP2_1 111.30(10) . . ?
OP4_1 P2_1 OP2_1 108.60(10) . . ?
OP3_1 P2_1 OP2_1 99.81(9) . . ?
CR3_1 OP2_1 P2_1 121.48(14) . . ?
C66_1 OP3_1 P2_1 121.03(15) . . ?
C72_1 C71_1 Co1_1 117.4(2) . . ?

loop_
_geom_bond_atom_site_label_1
_geom_bond_atom_site_label_2
_geom_bond_distance
_geom_bond_site_symmetry_2
_geom_bond_publ_flag
Co1_1 N21_1 1.8593(19) . ?
Co1_1 N24_1 1.8813(17) . ?
Co1_1 N23_1 1.9064(19) . ?
Co1_1 N22_1 1.9137(17) . ?
Co1_1 C71_1 2.023(2) . ?
Co1_1 NB3_1 2.2322(18) . ?
N21_1 C4_1 1.293(3) . ?
N21_1 C1_1 1.505(2) . ?
N22_1 C9_1 1.349(3) . ?
N22_1 C6_1 1.393(3) . ?
N23_1 C11_1 1.343(3) . ?
N23_1 C14_1 1.397(3) . ?
N24_1 C16_1 1.307(3) . ?
N24_1 C19_1 1.480(3) . ?
C1_1 C20_1 1.539(3) . ?
C1_1 C19_1 1.546(3) . ?
C1_1 C2_1 1.577(3) . ?
C2_1 C25_1 1.532(3) . ?
C2_1 C26_1 1.558(3) . ?
C2_1 C3_1 1.560(3) . ?
C3_1 C4_1 1.522(3) . ?
C3_1 C30_1 1.550(3) . ?
C4_1 C5_1 1.447(3) . ?
C5_1 C6_1 1.373(3) . ?
C5_1 C35_1 1.521(3) . ?
C6_1 C7_1 1.547(3) . ?
C7_1 C36_1 1.535(3) . ?
C7_1 C8_1 1.555(3) . ?
C7_1 C37_1 1.564(3) . ?
C8_1 C9_1 1.511(3) . ?
C8_1 C41_1 1.548(3) . ?
C9_1 C10_1 1.378(4) . ?
C10_1 C11_1 1.392(3) . ?
C11_1 C12_1 1.515(3) . ?
C12_1 C47_1 1.527(3) . ?
C12_1 C13_1 1.548(3) . ?
C12_1 C46_1 1.550(3) . ?
C13_1 C14_1 1.527(3) . ?
C13_1 C48_1 1.538(3) . ?
C14_1 C15_1 1.376(3) . ?
C15_1 C16_1 1.440(3) . ?
C15_1 C53_1 1.520(3) . ?
C16_1 C17_1 1.539(3) . ?
C17_1 C55_1 1.538(3) . ?
C17_1 C54_1 1.543(3) . ?
C17_1 C18_1 1.565(3) . ?
C18_1 C19_1 1.534(3) . ?
C18_1 C60_1 1.544(3) . ?
C26_1 C27_1 1.517(3) . ?
C27_1 O28_1 1.228(3) . ?
C27_1 N29_1 1.336(4) . ?
C30_1 C31_1 1.534(3) . ?
C31_1 C32_1 1.512(3) . ?
C32_1 O33_1 1.241(3) . ?
C32_1 N34_1 1.326(3) . ?
C37_1 C38_1 1.519(4) . ?
C38_1 O39_1 1.234(4) . ?
C38_1 N40_1 1.330(4) . ?
C41_1 C42_1 1.527(4) . ?
C42_1 C43_1 1.515(4) . ?
C43_1 O44_1 1.247(3) . ?
C43_1 N45_1 1.329(4) . ?
C48_1 C49_1 1.544(3) . ?
C49_1 C50_1 1.516(3) . ?
C50_1 O51_1 1.237(3) . ?
C50_1 N52_1 1.336(3) . ?
C55_1 C56_1 1.535(3) . ?
C56_1 C57_1 1.525(3) . ?
C57_1 O58_1 1.226(4) . ?
C57_1 N59_1 1.324(4) . ?
N59_1 C65_1 1.462(3) . ?
C60_1 C61_1 1.522(3) . ?
C61_1 O62_1 1.235(3) . ?
C61_1 N63_1 1.330(3) . ?
C65_1 C66_1 1.522(3) . ?
C66_1 OP3_1 1.445(3) . ?
C66_1 C67_1 1.506(3) . ?
NB1_1 CB2_1 1.367(3) . ?
NB1_1 CB8_1 1.391(3) . ?
NB1_1 CR1_1 1.446(3) . ?
CB2_1 NB3_1 1.307(3) . ?
NB3_1 CB9_1 1.405(3) . ?
CB4_1 CB5_1 1.389(3) . ?
CB4_1 CB9_1 1.398(3) . ?
CB5_1 CB6_1 1.413(4) . ?
CB5_1 CB10_1 1.516(4) . ?
CB6_1 CB7_1 1.388(4) . ?
CB6_1 CB11_1 1.519(4) . ?
CB7_1 CB8_1 1.393(3) . ?
CB8_1 CB9_1 1.398(3) . ?
CR1_1 OR6_1 1.413(3) . ?
CR1_1 CR2_1 1.544(3) . ?
CR2_1 OR7_1 1.397(3) . ?
CR2_1 CR3_1 1.530(3) . ?
CR3_1 OP2_1 1.425(3) . ?
CR3_1 CR4_1 1.534(3) . ?
CR4_1 OR6_1 1.449(3) . ?
CR4_1 CR5_1 1.508(4) . ?
CR5_1 OR8_1 1.427(4) . ?
P2_1 OP5_1 1.4896(18) . ?
P2_1 OP4_1 1.4993(18) . ?
P2_1 OP3_1 1.5846(18) . ?
P2_1 OP2_1 1.6067(16) . ?
C71_1 C72_1 1.479(4) . ?
